data_7015742
loop_
_publ_author_name
'Anwar, Muhammad U.'
'Elliott, Andrew S.'
'Thompson, Laurence K.'
'Dawe, Louise N.'

_publ_section_title
;
 Complexes of functionally modified hydrazone ligands--square,
 rectangular (M4), trigonal bipyramidal (M5) and pin-wheel (M6) motifs.
;
_journal_issue 17
_journal_name_full 'Dalton transactions (Cambridge, England : 2003)'
_journal_page_first 4623
_journal_page_last 4635
_journal_paper_doi 10.1039/c1dt10047e
_journal_volume 40
_journal_year 2011
_chemical_formula_moiety 'C28 H18 Co N8 O2 S2, B F4'
_chemical_formula_sum 'C28 H18 B Co F4 N8 O2 S2'
_chemical_formula_weight 708.36
_chemical_name_systematic
;
?
;
_space_group_IT_number 15
_symmetry_cell_setting monoclinic
_symmetry_Int_Tables_number 15
_symmetry_space_group_name_Hall '-C 2yc'
_symmetry_space_group_name_H-M 'C 1 2/c 1'
_atom_sites_solution_hydrogens geom
_atom_sites_solution_primary direct
_atom_sites_solution_secondary difmap
_audit_creation_method SHELXL-97
_cell_angle_alpha 90.00
_cell_angle_beta 104.873(4)
_cell_angle_gamma 90.00
_cell_formula_units_Z 8
_cell_length_a 21.056(3)
_cell_length_b 16.647(2)
_cell_length_c 17.450(3)
_cell_measurement_reflns_used 10203
_cell_measurement_temperature 153(2)
_cell_measurement_theta_max 30.7868
_cell_measurement_theta_min 2.0551
_cell_volume 5911.6(15)
_computing_cell_refinement 'CrystalClear (Rigaku/MSC Inc., 2005)'
_computing_data_collection 'CrystalClear (Rigaku/MSC Inc., 2005)'
_computing_data_reduction 'CrystalClear (Rigaku/MSC Inc., 2005)'
_computing_molecular_graphics 'CrystalStructure3.7.0(Rigaku/MSC Inc.,2005)'
_computing_publication_material 'CrystalStructure3.7.0(Rigaku/MSC Inc.,2005)'
_computing_structure_refinement 'SHELXL-97 (Acta Cryst.2008, A64, 112-122)'
_computing_structure_solution 'SHELXS-97 (Acta Cryst.2008, A64, 112-122)'
_diffrn_ambient_temperature 153(2)
_diffrn_detector_area_resol_mean 14.63
_diffrn_measured_fraction_theta_full 0.999
_diffrn_measured_fraction_theta_max 0.999
_diffrn_measurement_device_type 'Rigaku Saturn'
_diffrn_measurement_method \w
_diffrn_radiation_monochromator 'graphite - Rigaku SHINE'
_diffrn_radiation_source 'fine-focus sealed tube'
_diffrn_radiation_type MoK\a
_diffrn_radiation_wavelength 0.71075
_diffrn_reflns_av_R_equivalents 0.0473
_diffrn_reflns_av_sigmaI/netI 0.0267
_diffrn_reflns_limit_h_max 25
_diffrn_reflns_limit_h_min -25
_diffrn_reflns_limit_k_max 20
_diffrn_reflns_limit_k_min -20
_diffrn_reflns_limit_l_max 21
_diffrn_reflns_limit_l_min -17
_diffrn_reflns_number 36228
_diffrn_reflns_theta_full 25.50
_diffrn_reflns_theta_max 25.50
_diffrn_reflns_theta_min 2.66
_exptl_absorpt_coefficient_mu 0.791
_exptl_absorpt_correction_T_max 0.9537
_exptl_absorpt_correction_T_min 0.9057
_exptl_absorpt_correction_type numerical
_exptl_absorpt_process_details '(T. Higashi, 2000)'
_exptl_crystal_colour Red
_exptl_crystal_density_diffrn 1.592
_exptl_crystal_density_method 'not measured'
_exptl_crystal_description Prism
_exptl_crystal_F_000 2864
_exptl_crystal_size_max 0.15
_exptl_crystal_size_mid 0.12
_exptl_crystal_size_min 0.09
_refine_diff_density_max 0.864
_refine_diff_density_min -0.621
_refine_diff_density_rms 0.092
_refine_ls_extinction_method none
_refine_ls_goodness_of_fit_ref 1.127
_refine_ls_hydrogen_treatment constr
_refine_ls_matrix_type full
_refine_ls_number_parameters 461
_refine_ls_number_reflns 5498
_refine_ls_number_restraints 0
_refine_ls_restrained_S_all 1.127
_refine_ls_R_factor_all 0.0854
_refine_ls_R_factor_gt 0.0836
_refine_ls_shift/su_max 0.000
_refine_ls_shift/su_mean 0.000
_refine_ls_structure_factor_coef Fsqd
_refine_ls_weighting_details 'calc w=1/[\s^2^(Fo^2^)+(0.1255P)^2^+18.9291P] where P=(Fo^2^+2Fc^2^)/3'
_refine_ls_weighting_scheme calc
_refine_ls_wR_factor_gt 0.2331
_refine_ls_wR_factor_ref 0.2351
_reflns_number_gt 5343
_reflns_number_total 5498
_reflns_threshold_expression >2sigma(I)
_cod_data_source_file c1dt10047e.txt
_cod_data_source_block 1
_cod_depositor_comments
;
The following automatic conversions were performed:
'_exptl_absorpt_correction_type' value 'Numerical' changed to 'numerical'
according to '/home/saulius/struct/CIF-dictionaries/cif_core.dic'
dictionary named 'cif_core.dic' version 2.4.1 from 2010-06-29.

Automatic conversion script
Id: cif_fix_enum 1555 2011-01-17 13:19:09Z saulius 
;
_cod_original_cell_volume 5912.0(15)
_cod_database_code 7015742

loop_
_symmetry_equiv_pos_as_xyz
'x, y, z'
'-x, y, -z+1/2'
'x+1/2, y+1/2, z'
'-x+1/2, y+1/2, -z+1/2'
'-x, -y, -z'
'x, -y, z-1/2'
'-x+1/2, -y+1/2, -z'
'x+1/2, -y+1/2, z-1/2'

loop_
_atom_site_label
_atom_site_type_symbol
_atom_site_fract_x
_atom_site_fract_y
_atom_site_fract_z
_atom_site_U_iso_or_equiv
_atom_site_adp_type
_atom_site_occupancy
_atom_site_symmetry_multiplicity
_atom_site_calc_flag
_atom_site_refinement_flags
_atom_site_disorder_assembly
_atom_site_disorder_group
Co1 Co 0.20597(3) 0.41440(3) 0.06732(4) 0.0464(2) Uani 1 1 d . . .
S1 S 0.06863(8) 0.17225(9) 0.13940(10) 0.0727(4) Uani 1 1 d . . .
S2 S 0.08991(6) 0.51077(8) -0.22859(8) 0.0569(4) Uani 1 1 d . . .
B1 B 0.1785(9) 0.8181(9) 0.0908(14) 0.096(6) Uani 0.50 1 d P A 1
F1 F 0.2228(5) 0.8638(5) 0.0593(6) 0.121(3) Uani 0.50 1 d P A 1
F2 F 0.1969(3) 0.7930(4) 0.1585(4) 0.0680(17) Uani 0.50 1 d P A 1
F3 F 0.1622(6) 0.7553(5) 0.0403(5) 0.114(3) Uani 0.50 1 d P A 1
F4 F 0.1169(5) 0.8679(5) 0.0757(6) 0.105(3) Uani 0.50 1 d P A 1
B2 B -0.0677(8) 0.9309(12) 0.2984(13) 0.081(5) Uani 0.50 1 d P B 2
F5 F -0.0098(6) 0.8963(8) 0.2887(7) 0.138(4) Uani 0.50 1 d P . 2
F6 F -0.0859(11) 0.8842(11) 0.3573(19) 0.279(14) Uani 0.50 1 d P B 2
F7 F -0.0579(7) 0.9864(9) 0.3356(13) 0.184(7) Uani 0.50 1 d P B 2
F8 F -0.1069(7) 0.933(2) 0.2397(9) 0.305(16) Uani 0.50 1 d P B 2
O1 O 0.12472(16) 0.38640(19) 0.08892(19) 0.0515(8) Uani 1 1 d . . .
O2 O 0.17238(16) 0.38036(19) -0.03973(19) 0.0509(8) Uani 1 1 d . . .
N1 N 0.2946(2) 0.4157(2) 0.0544(2) 0.0506(9) Uani 1 1 d . . .
N2 N 0.2297(2) 0.3117(2) 0.1047(2) 0.0515(9) Uani 1 1 d . . .
N3 N 0.1821(2) 0.2671(2) 0.1245(2) 0.0564(10) Uani 1 1 d . . .
N4 N 0.0163(2) 0.3160(3) 0.1256(3) 0.0610(11) Uani 1 1 d . . .
N5 N 0.23124(19) 0.4745(2) 0.1646(2) 0.0508(9) Uani 1 1 d . . .
N6 N 0.17712(18) 0.5141(2) 0.0251(2) 0.0487(9) Uani 1 1 d . . .
N7 N 0.1464(2) 0.5162(2) -0.0545(3) 0.0531(10) Uani 1 1 d . . .
N8 N 0.10543(18) 0.3582(3) -0.1963(2) 0.0512(9) Uani 1 1 d . . .
C1 C 0.3253(3) 0.4743(3) 0.0260(3) 0.0624(13) Uani 1 1 d . . .
H1 H 0.3030 0.5233 0.0090 0.075 Uiso 1 1 calc R . .
C2 C 0.3899(3) 0.4640(4) 0.0212(4) 0.0778(17) Uani 1 1 d . . .
H2 H 0.4112 0.5058 0.0004 0.093 Uiso 1 1 calc R . .
C3 C 0.4225(3) 0.3943(4) 0.0460(4) 0.0768(17) Uani 1 1 d . . .
H3 H 0.4665 0.3874 0.0427 0.092 Uiso 1 1 calc R . .
C4 C 0.3912(3) 0.3339(4) 0.0758(4) 0.0675(14) Uani 1 1 d . . .
H4 H 0.4135 0.2851 0.0939 0.081 Uiso 1 1 calc R . .
C5 C 0.3265(2) 0.3452(3) 0.0791(3) 0.0544(12) Uani 1 1 d . . .
C6 C 0.2883(2) 0.2860(3) 0.1073(3) 0.0556(12) Uani 1 1 d . . .
H6 H 0.3041 0.2342 0.1256 0.067 Uiso 1 1 calc R . .
C7 C 0.1290(3) 0.3116(3) 0.1132(3) 0.0536(11) Uani 1 1 d . . .
C8 C 0.0696(2) 0.2747(3) 0.1256(3) 0.0543(11) Uani 1 1 d . . .
C9 C -0.0314(3) 0.2616(4) 0.1359(3) 0.0675(14) Uani 1 1 d . . .
C10 C -0.0948(3) 0.2841(4) 0.1390(4) 0.0835(18) Uani 1 1 d . . .
H10 H -0.1089 0.3385 0.1332 0.100 Uiso 1 1 calc R . .
C11 C -0.1361(4) 0.2231(5) 0.1510(5) 0.100(2) Uani 1 1 d . . .
H11 H -0.1795 0.2365 0.1530 0.119 Uiso 1 1 calc R . .
C12 C -0.1163(3) 0.1424(5) 0.1603(5) 0.089(2) Uani 1 1 d . . .
H12 H -0.1458 0.1024 0.1694 0.107 Uiso 1 1 calc R . .
C13 C -0.0545(3) 0.1216(4) 0.1562(4) 0.0800(17) Uani 1 1 d . . .
H13 H -0.0407 0.0671 0.1615 0.096 Uiso 1 1 calc R . .
C14 C -0.0123(3) 0.1817(3) 0.1442(3) 0.0636(13) Uani 1 1 d . . .
C15 C 0.2602(3) 0.4484(4) 0.2368(3) 0.0631(13) Uani 1 1 d . . .
H15 H 0.2700 0.3928 0.2445 0.076 Uiso 1 1 calc R . .
C16 C 0.2767(3) 0.5000(4) 0.3017(4) 0.0750(17) Uani 1 1 d . . .
H16 H 0.2973 0.4798 0.3530 0.090 Uiso 1 1 calc R . .
C17 C 0.2628(3) 0.5806(4) 0.2904(4) 0.0700(16) Uani 1 1 d . . .
H17 H 0.2749 0.6171 0.3335 0.084 Uiso 1 1 calc R . .
C18 C 0.2312(3) 0.6078(3) 0.2160(4) 0.0646(14) Uani 1 1 d . . .
H18 H 0.2199 0.6630 0.2078 0.077 Uiso 1 1 calc R . .
C19 C 0.2158(2) 0.5545(3) 0.1531(3) 0.0534(11) Uani 1 1 d . . .
C20 C 0.1836(3) 0.5742(3) 0.0728(4) 0.0577(12) Uani 1 1 d . . .
H20 H 0.1684 0.6267 0.0562 0.069 Uiso 1 1 calc R . .
C21 C 0.1467(2) 0.4431(3) -0.0815(3) 0.0499(11) Uani 1 1 d . . .
C22 C 0.1149(2) 0.4300(3) -0.1660(3) 0.0486(10) Uani 1 1 d . . .
C23 C 0.0751(2) 0.3653(3) -0.2766(3) 0.0517(11) Uani 1 1 d . . .
C24 C 0.0572(3) 0.3007(3) -0.3295(3) 0.0603(13) Uani 1 1 d . . .
H24 H 0.0649 0.2470 -0.3111 0.072 Uiso 1 1 calc R . .
C25 C 0.0285(3) 0.3158(4) -0.4075(3) 0.0640(13) Uani 1 1 d . . .
H25 H 0.0173 0.2724 -0.4438 0.077 Uiso 1 1 calc R . .
C26 C 0.0153(3) 0.3945(4) -0.4346(3) 0.0663(14) Uani 1 1 d . . .
H26 H -0.0055 0.4034 -0.4891 0.080 Uiso 1 1 calc R . .
C27 C 0.0316(3) 0.4589(4) -0.3848(3) 0.0633(14) Uani 1 1 d . . .
H27 H 0.0223 0.5122 -0.4039 0.076 Uiso 1 1 calc R . .
C28 C 0.0625(2) 0.4441(3) -0.3045(3) 0.0527(11) Uani 1 1 d . . .

loop_
_atom_site_aniso_label
_atom_site_aniso_U_11
_atom_site_aniso_U_22
_atom_site_aniso_U_33
_atom_site_aniso_U_23
_atom_site_aniso_U_13
_atom_site_aniso_U_12
Co1 0.0493(4) 0.0363(4) 0.0505(4) -0.0018(2) 0.0075(3) 0.0042(2)
S1 0.0734(9) 0.0546(8) 0.0924(11) 0.0054(7) 0.0258(8) -0.0013(7)
S2 0.0558(7) 0.0518(7) 0.0595(7) 0.0126(5) 0.0081(6) 0.0037(5)
B1 0.097(12) 0.039(7) 0.159(19) -0.023(9) 0.044(12) -0.021(7)
F1 0.124(7) 0.085(6) 0.141(8) 0.056(5) 0.011(6) -0.025(5)
F2 0.064(4) 0.057(4) 0.075(4) 0.027(3) 0.003(3) 0.000(3)
F3 0.193(10) 0.052(4) 0.106(6) 0.013(4) 0.054(6) -0.002(5)
F4 0.119(7) 0.070(5) 0.116(7) 0.016(4) 0.013(5) -0.002(5)
B2 0.055(8) 0.080(10) 0.115(14) -0.020(9) 0.034(9) -0.014(7)
F5 0.103(7) 0.177(11) 0.140(10) -0.019(8) 0.042(7) 0.005(7)
F6 0.25(2) 0.137(13) 0.53(4) 0.06(2) 0.24(3) 0.046(13)
F7 0.146(11) 0.133(11) 0.31(2) 0.020(12) 0.123(13) 0.020(9)
F8 0.091(8) 0.69(5) 0.122(10) -0.127(19) 0.002(8) 0.091(16)
O1 0.0533(18) 0.0429(17) 0.0564(19) 0.0022(14) 0.0106(15) -0.0020(14)
O2 0.0592(19) 0.0402(17) 0.0481(17) 0.0025(13) 0.0047(14) 0.0066(14)
N1 0.054(2) 0.047(2) 0.048(2) -0.0079(16) 0.0102(18) 0.0033(17)
N2 0.056(2) 0.046(2) 0.048(2) 0.0017(16) 0.0051(17) 0.0053(18)
N3 0.063(3) 0.046(2) 0.056(2) 0.0043(18) 0.0100(19) 0.0050(19)
N4 0.058(2) 0.067(3) 0.057(2) 0.007(2) 0.0123(19) -0.013(2)
N5 0.044(2) 0.049(2) 0.059(2) -0.0084(18) 0.0121(18) 0.0012(17)
N6 0.044(2) 0.037(2) 0.066(2) 0.0031(17) 0.0154(18) 0.0021(15)
N7 0.051(2) 0.041(2) 0.063(2) 0.0041(17) 0.0076(19) 0.0026(16)
N8 0.042(2) 0.058(2) 0.051(2) 0.0071(18) 0.0078(16) 0.0017(17)
C1 0.072(3) 0.056(3) 0.058(3) -0.001(2) 0.015(3) -0.005(3)
C2 0.078(4) 0.080(4) 0.084(4) -0.007(3) 0.038(3) -0.018(3)
C3 0.059(3) 0.082(4) 0.095(5) -0.011(3) 0.029(3) 0.007(3)
C4 0.054(3) 0.069(4) 0.077(4) -0.005(3) 0.013(3) 0.009(3)
C5 0.054(3) 0.051(3) 0.055(3) -0.009(2) 0.008(2) 0.010(2)
C6 0.060(3) 0.044(3) 0.059(3) -0.002(2) 0.008(2) 0.011(2)
C7 0.061(3) 0.047(3) 0.051(3) 0.000(2) 0.011(2) -0.004(2)
C8 0.056(3) 0.054(3) 0.050(3) 0.001(2) 0.009(2) -0.005(2)
C9 0.072(3) 0.062(3) 0.069(3) -0.010(3) 0.019(3) -0.012(3)
C10 0.073(4) 0.081(4) 0.098(5) -0.012(4) 0.026(4) -0.004(3)
C11 0.080(5) 0.105(6) 0.125(7) -0.020(5) 0.046(5) -0.010(4)
C12 0.077(4) 0.087(5) 0.110(6) -0.009(4) 0.037(4) -0.023(4)
C13 0.081(4) 0.063(4) 0.097(5) -0.002(3) 0.023(4) -0.011(3)
C14 0.066(3) 0.064(3) 0.060(3) -0.004(2) 0.015(3) -0.009(3)
C15 0.062(3) 0.064(3) 0.061(3) -0.013(3) 0.011(2) 0.004(3)
C16 0.069(4) 0.087(4) 0.068(4) -0.026(3) 0.015(3) 0.000(3)
C17 0.060(3) 0.074(4) 0.079(4) -0.036(3) 0.024(3) -0.012(3)
C18 0.060(3) 0.051(3) 0.091(4) -0.024(3) 0.034(3) -0.012(2)
C19 0.050(3) 0.042(2) 0.073(3) -0.014(2) 0.023(2) -0.005(2)
C20 0.057(3) 0.036(2) 0.082(4) -0.004(2) 0.021(3) 0.002(2)
C21 0.040(2) 0.052(3) 0.055(3) 0.009(2) 0.008(2) 0.0032(19)
C22 0.041(2) 0.048(3) 0.055(3) 0.009(2) 0.009(2) 0.0012(19)
C23 0.043(2) 0.058(3) 0.055(3) 0.009(2) 0.013(2) -0.002(2)
C24 0.055(3) 0.059(3) 0.066(3) 0.007(2) 0.015(2) 0.001(2)
C25 0.055(3) 0.078(4) 0.056(3) -0.001(3) 0.011(2) -0.009(3)
C26 0.057(3) 0.084(4) 0.054(3) 0.007(3) 0.007(2) -0.008(3)
C27 0.055(3) 0.072(4) 0.058(3) 0.019(3) 0.006(2) 0.002(3)
C28 0.042(2) 0.059(3) 0.055(3) 0.010(2) 0.010(2) 0.000(2)

loop_
_atom_type_symbol
_atom_type_description
_atom_type_scat_dispersion_real
_atom_type_scat_dispersion_imag
_atom_type_scat_source
C C 0.0033 0.0016 'International Tables Vol C Tables 4.2.6.8 and 6.1.1.4'
H H 0.0000 0.0000 'International Tables Vol C Tables 4.2.6.8 and 6.1.1.4'
B B 0.0013 0.0007 'International Tables Vol C Tables 4.2.6.8 and 6.1.1.4'
Co Co 0.3494 0.9721 'International Tables Vol C Tables 4.2.6.8 and 6.1.1.4'
F F 0.0171 0.0103 'International Tables Vol C Tables 4.2.6.8 and 6.1.1.4'
N N 0.0061 0.0033 'International Tables Vol C Tables 4.2.6.8 and 6.1.1.4'
O O 0.0106 0.0060 'International Tables Vol C Tables 4.2.6.8 and 6.1.1.4'
S S 0.1246 0.1234 'International Tables Vol C Tables 4.2.6.8 and 6.1.1.4'

loop_
_geom_angle_atom_site_label_1
_geom_angle_atom_site_label_2
_geom_angle_atom_site_label_3
_geom_angle
_geom_angle_site_symmetry_1
_geom_angle_site_symmetry_3
_geom_angle_publ_flag
N2 Co1 N6 176.05(18) . . ?
N2 Co1 O1 83.07(16) . . ?
N6 Co1 O1 94.50(15) . . ?
N2 Co1 O2 93.98(15) . . ?
N6 Co1 O2 82.87(16) . . ?
O1 Co1 O2 89.71(14) . . ?
N2 Co1 N5 100.41(18) . . ?
N6 Co1 N5 82.69(18) . . ?
O1 Co1 N5 90.67(15) . . ?
O2 Co1 N5 165.54(16) . . ?
N2 Co1 N1 82.56(17) . . ?
N6 Co1 N1 99.82(16) . . ?
O1 Co1 N1 165.63(15) . . ?
O2 Co1 N1 90.88(15) . . ?
N5 Co1 N1 92.32(16) . . ?
C8 S1 C14 87.9(3) . . ?
C28 S2 C22 88.4(2) . . ?
F2 B1 F3 109.3(13) . . ?
F2 B1 F1 118.8(16) . . ?
F3 B1 F1 104.1(15) . . ?
F2 B1 F4 113.8(15) . . ?
F3 B1 F4 104.4(15) . . ?
F1 B1 F4 105.0(14) . . ?
F7 B2 F8 119(3) . . ?
F7 B2 F5 111.9(15) . . ?
F8 B2 F5 111.0(17) . . ?
F7 B2 F6 94.4(19) . . ?
F8 B2 F6 114(2) . . ?
F5 B2 F6 105.6(17) . . ?
B2 F5 F5 123.7(15) . 2 ?
C7 O1 Co1 107.8(3) . . ?
C21 O2 Co1 107.8(3) . . ?
C1 N1 C5 119.9(5) . . ?
C1 N1 Co1 128.7(4) . . ?
C5 N1 Co1 111.4(3) . . ?
C6 N2 N3 124.6(4) . . ?
C6 N2 Co1 119.1(4) . . ?
N3 N2 Co1 116.3(3) . . ?
C7 N3 N2 108.0(4) . . ?
C8 N4 C9 107.6(5) . . ?
C15 N5 C19 119.5(4) . . ?
C15 N5 Co1 128.6(4) . . ?
C19 N5 Co1 111.9(3) . . ?
C20 N6 N7 125.4(4) . . ?
C20 N6 Co1 118.0(4) . . ?
N7 N6 Co1 116.4(3) . . ?
C21 N7 N6 107.3(4) . . ?
C22 N8 C23 108.3(4) . . ?
N1 C1 C2 120.4(6) . . ?
N1 C1 H1 119.8 . . ?
C2 C1 H1 119.8 . . ?
C3 C2 C1 120.4(6) . . ?
C3 C2 H2 119.8 . . ?
C1 C2 H2 119.8 . . ?
C2 C3 C4 119.5(6) . . ?
C2 C3 H3 120.2 . . ?
C4 C3 H3 120.2 . . ?
C3 C4 C5 119.0(6) . . ?
C3 C4 H4 120.5 . . ?
C5 C4 H4 120.5 . . ?
N1 C5 C4 120.7(5) . . ?
N1 C5 C6 115.1(4) . . ?
C4 C5 C6 124.2(5) . . ?
N2 C6 C5 111.9(4) . . ?
N2 C6 H6 124.0 . . ?
C5 C6 H6 124.0 . . ?
O1 C7 N3 124.8(5) . . ?
O1 C7 C8 117.2(4) . . ?
N3 C7 C8 118.0(4) . . ?
N4 C8 C7 123.0(5) . . ?
N4 C8 S1 118.4(4) . . ?
C7 C8 S1 118.6(4) . . ?
C14 C9 N4 115.8(5) . . ?
C14 C9 C10 120.4(6) . . ?
N4 C9 C10 123.8(6) . . ?
C11 C10 C9 116.8(7) . . ?
C11 C10 H10 121.6 . . ?
C9 C10 H10 121.6 . . ?
C10 C11 C12 122.6(7) . . ?
C10 C11 H11 118.7 . . ?
C12 C11 H11 118.7 . . ?
C13 C12 C11 119.6(6) . . ?
C13 C12 H12 120.2 . . ?
C11 C12 H12 120.2 . . ?
C12 C13 C14 118.8(6) . . ?
C12 C13 H13 120.6 . . ?
C14 C13 H13 120.6 . . ?
C9 C14 C13 121.7(6) . . ?
C9 C14 S1 110.2(4) . . ?
C13 C14 S1 128.1(5) . . ?
N5 C15 C16 121.9(6) . . ?
N5 C15 H15 119.0 . . ?
C16 C15 H15 119.0 . . ?
C17 C16 C15 119.0(6) . . ?
C17 C16 H16 120.5 . . ?
C15 C16 H16 120.5 . . ?
C18 C17 C16 119.3(5) . . ?
C18 C17 H17 120.3 . . ?
C16 C17 H17 120.3 . . ?
C17 C18 C19 119.8(5) . . ?
C17 C18 H18 120.1 . . ?
C19 C18 H18 120.1 . . ?
N5 C19 C18 120.5(5) . . ?
N5 C19 C20 113.6(4) . . ?
C18 C19 C20 125.9(5) . . ?
N6 C20 C19 113.6(4) . . ?
N6 C20 H20 123.2 . . ?
C19 C20 H20 123.2 . . ?
N7 C21 O2 125.6(5) . . ?
N7 C21 C22 117.2(4) . . ?
O2 C21 C22 117.2(4) . . ?
N8 C22 C21 121.8(4) . . ?
N8 C22 S2 117.9(4) . . ?
C21 C22 S2 120.3(4) . . ?
N8 C23 C28 115.4(4) . . ?
N8 C23 C24 125.0(5) . . ?
C28 C23 C24 119.6(5) . . ?
C25 C24 C23 119.3(5) . . ?
C25 C24 H24 120.3 . . ?
C23 C24 H24 120.3 . . ?
C24 C25 C26 120.7(6) . . ?
C24 C25 H25 119.7 . . ?
C26 C25 H25 119.7 . . ?
C27 C26 C25 121.7(5) . . ?
C27 C26 H26 119.2 . . ?
C25 C26 H26 119.2 . . ?
C26 C27 C28 118.1(5) . . ?
C26 C27 H27 120.9 . . ?
C28 C27 H27 120.9 . . ?
C23 C28 C27 120.6(5) . . ?
C23 C28 S2 110.0(4) . . ?
C27 C28 S2 129.4(4) . . ?

loop_
_geom_bond_atom_site_label_1
_geom_bond_atom_site_label_2
_geom_bond_distance
_geom_bond_site_symmetry_2
_geom_bond_publ_flag
Co1 N2 1.852(4) . ?
Co1 N6 1.854(4) . ?
Co1 O1 1.902(3) . ?
Co1 O2 1.906(3) . ?
Co1 N5 1.924(4) . ?
Co1 N1 1.936(4) . ?
S1 C8 1.724(5) . ?
S1 C14 1.734(6) . ?
S2 C28 1.711(5) . ?
S2 C22 1.727(5) . ?
B1 F2 1.22(2) . ?
B1 F3 1.354(18) . ?
B1 F1 1.42(2) . ?
B1 F4 1.50(2) . ?
B2 F7 1.12(2) . ?
B2 F8 1.14(2) . ?
B2 F5 1.397(19) . ?
B2 F6 1.42(3) . ?
F5 F5 1.51(2) 2 ?
O1 C7 1.311(6) . ?
O2 C21 1.309(6) . ?
N1 C1 1.333(7) . ?
N1 C5 1.368(6) . ?
N2 C6 1.295(6) . ?
N2 N3 1.362(6) . ?
N3 C7 1.312(6) . ?
N4 C8 1.316(7) . ?
N4 C9 1.399(7) . ?
N5 C15 1.324(7) . ?
N5 C19 1.374(6) . ?
N6 C20 1.285(6) . ?
N6 N7 1.375(6) . ?
N7 C21 1.305(6) . ?
N8 C22 1.302(6) . ?
N8 C23 1.387(6) . ?
C1 C2 1.396(8) . ?
C1 H1 0.9500 . ?
C2 C3 1.361(9) . ?
C2 H2 0.9500 . ?
C3 C4 1.375(9) . ?
C3 H3 0.9500 . ?
C4 C5 1.392(7) . ?
C4 H4 0.9500 . ?
C5 C6 1.436(7) . ?
C6 H6 0.9500 . ?
C7 C8 1.459(7) . ?
C9 C14 1.388(8) . ?
C9 C10 1.401(9) . ?
C10 C11 1.387(10) . ?
C10 H10 0.9500 . ?
C11 C12 1.404(11) . ?
C11 H11 0.9500 . ?
C12 C13 1.365(9) . ?
C12 H12 0.9500 . ?
C13 C14 1.390(8) . ?
C13 H13 0.9500 . ?
C15 C16 1.392(8) . ?
C15 H15 0.9500 . ?
C16 C17 1.378(9) . ?
C16 H16 0.9500 . ?
C17 C18 1.375(9) . ?
C17 H17 0.9500 . ?
C18 C19 1.383(7) . ?
C18 H18 0.9500 . ?
C19 C20 1.429(8) . ?
C20 H20 0.9500 . ?
C21 C22 1.471(7) . ?
C23 C28 1.400(7) . ?
C23 C24 1.405(8) . ?
C24 C25 1.365(7) . ?
C24 H24 0.9500 . ?
C25 C26 1.395(8) . ?
C25 H25 0.9500 . ?
C26 C27 1.368(8) . ?
C26 H26 0.9500 . ?
C27 C28 1.408(7) . ?
C27 H27 0.9500 . ?
